data_2207570
loop_
_publ_author_name
'Ngah, Nurziana'
'Jusoh, Asmizar'
'Yamin, Bohari M.'

_publ_section_title
;
 2-[3-(4-Methoxybenzoyl)thioureido]-3-phenylpropionic acid methanol
 solvate
;
_journal_coeditor_code IS6142
_journal_issue 12
_journal_name_full 'Acta Crystallographica Section E'
_journal_page_first o4307
_journal_page_last o4309
_journal_paper_doi 10.1107/S1600536805035427
_journal_volume 61
_journal_year 2005
_chemical_formula_iupac 'C18 H18 N2 O4 S, C H4 O'
_chemical_formula_moiety 'C18 H18 N2 O4 S, C H4 O'
_chemical_formula_sum 'C19 H22 N2 O5 S'
_chemical_formula_weight 390.45
_chemical_name_systematic
;
2-[3-(4-Methoxybenzoyl)thiouredo]-3-phenylpropionic acid methanol
solvate
;
_space_group_IT_number 19
_symmetry_cell_setting orthorhombic
_symmetry_space_group_name_Hall 'P 2ac 2ab'
_symmetry_space_group_name_H-M 'P 21 21 21'
_atom_sites_solution_hydrogens geom
_atom_sites_solution_primary direct
_atom_sites_solution_secondary difmap
_audit_creation_method SHELXL-97
_cell_angle_alpha 90.00
_cell_angle_beta 90.00
_cell_angle_gamma 90.00
_cell_formula_units_Z 4
_cell_length_a 5.0364(13)
_cell_length_b 16.716(4)
_cell_length_c 23.040(6)
_cell_measurement_reflns_used 2510
_cell_measurement_temperature 298(2)
_cell_measurement_theta_max 25.0
_cell_measurement_theta_min 1.5
_cell_volume 1939.7(8)
_computing_cell_refinement 'SAINT (Bruker, 2000)'
_computing_data_collection 'SMART (Bruker, 2000)'
_computing_data_reduction SAINT
_computing_molecular_graphics SHELXTL
_computing_publication_material
;
SHELXTL, PARST (Nardelli, 1995) and PLATON (Spek, 2003)
;
_computing_structure_refinement SHELXTL
_computing_structure_solution 'SHELXTL (Sheldrick, 1997)'
_diffrn_ambient_temperature 298(2)
_diffrn_detector_area_resol_mean 83.66
_diffrn_measured_fraction_theta_full 1.00
_diffrn_measured_fraction_theta_max 1.00
_diffrn_measurement_device_type
;
Bruker SMART APEX CCD area-detector
;
_diffrn_measurement_method \w
_diffrn_radiation_monochromator graphite
_diffrn_radiation_source 'fine-focus sealed tube'
_diffrn_radiation_type MoK\a
_diffrn_radiation_wavelength 0.71073
_diffrn_reflns_av_R_equivalents 0.0356
_diffrn_reflns_av_sigmaI/netI 0.0447
_diffrn_reflns_limit_h_max 5
_diffrn_reflns_limit_h_min -5
_diffrn_reflns_limit_k_max 19
_diffrn_reflns_limit_k_min -16
_diffrn_reflns_limit_l_max 27
_diffrn_reflns_limit_l_min -27
_diffrn_reflns_number 10023
_diffrn_reflns_theta_full 25.0
_diffrn_reflns_theta_max 25.0
_diffrn_reflns_theta_min 1.5
_diffrn_standards_decay_% 0
_diffrn_standards_interval_time 0
_diffrn_standards_number 0
_exptl_absorpt_coefficient_mu 0.199
_exptl_absorpt_correction_T_max 0.976
_exptl_absorpt_correction_T_min 0.910
_exptl_absorpt_correction_type multi-scan
_exptl_absorpt_process_details '(SADABS; Bruker, 2000)'
_exptl_crystal_colour colourless
_exptl_crystal_density_diffrn 1.337
_exptl_crystal_density_method 'not measured'
_exptl_crystal_description block
_exptl_crystal_F_000 824
_exptl_crystal_size_max 0.48
_exptl_crystal_size_mid 0.19
_exptl_crystal_size_min 0.12
_refine_diff_density_max 0.26
_refine_diff_density_min -0.16
_refine_ls_abs_structure_details 'Flack (1983), 1384 Friedel pairs'
_refine_ls_abs_structure_Flack 0.03(16)
_refine_ls_extinction_method none
_refine_ls_goodness_of_fit_ref 1.33
_refine_ls_hydrogen_treatment mixed
_refine_ls_matrix_type full
_refine_ls_number_parameters 257
_refine_ls_number_reflns 3384
_refine_ls_number_restraints 4
_refine_ls_restrained_S_all 1.33
_refine_ls_R_factor_all 0.092
_refine_ls_R_factor_gt 0.079
_refine_ls_shift/su_max 0.000
_refine_ls_shift/su_mean 0.000
_refine_ls_structure_factor_coef Fsqd
_refine_ls_weighting_details 'calc w=1/[\s^2^(Fo^2^)+(0.0389P)^2^+0.7377P] where P=(Fo^2^+2Fc^2^)/3'
_refine_ls_weighting_scheme calc
_refine_ls_wR_factor_gt 0.133
_refine_ls_wR_factor_ref 0.137
_reflns_number_gt 2977
_reflns_number_total 3384
_reflns_threshold_expression I>2\s(I)
_cod_data_source_file is6142.cif
_cod_data_source_block I
_cod_depositor_comments
;
The following automatic conversions were performed:
'_symmetry_cell_setting' value 'Orthorhombic' changed to 'orthorhombic'
according to '/home/saulius/struct/CIF-dictionaries/cif_core.dic'
dictionary named 'cif_core.dic' version 2.4.1 from 2010-06-29.

Automatic conversion script
Id: cif_fix_enum 1527 2010-12-29 10:47:43Z saulius 

The following automatic conversions were performed:

'_symmetry_cell_setting' value 'Orthorhombic' changed to
'orthorhombic' according to
/home/saulius/struct/CIF-dictionaries/cif_core.dic dictionary named
'cif_core.dic' version 2.4.1 from 2010-06-29.

Automatic conversion script
Id: cif_fix_values 1715 2011-07-08 13:25:40Z adriana 
;
_cod_database_code 2207570
_cod_database_fobs_code 2207570

loop_
_symmetry_equiv_pos_as_xyz
'x, y, z'
'-x+1/2, -y, z+1/2'
'-x, y+1/2, -z+1/2'
'x+1/2, -y+1/2, -z'

loop_
_atom_site_label
_atom_site_fract_x
_atom_site_fract_y
_atom_site_fract_z
_atom_site_U_iso_or_equiv
_atom_site_adp_type
_atom_site_calc_flag
_atom_site_refinement_flags
_atom_site_occupancy
_atom_site_type_symbol
S1 0.8931(3) 0.90101(8) 0.74717(5) 0.0627(4) Uani d . 1 S
O1 -0.3535(7) 0.57667(17) 0.61746(13) 0.0604(9) Uani d . 1 O
O2 0.4784(7) 0.85112(17) 0.57700(12) 0.0557(9) Uani d . 1 O
O3 0.6385(7) 1.07776(17) 0.67305(14) 0.0554(8) Uani d D 1 O
H3B 0.601(11) 1.1255(13) 0.684(2) 0.083 Uiso d D 1 H
O4 1.0361(7) 1.1322(2) 0.68191(14) 0.0660(10) Uani d . 1 O
O5 0.4778(7) 0.2280(2) 0.70430(16) 0.0616(9) Uani d D 1 O
H5B 0.311(3) 0.235(3) 0.703(2) 0.092 Uiso d D 1 H
N1 0.5648(8) 0.8338(2) 0.67224(14) 0.0445(9) Uani d D 1 N
H1B 0.522(8) 0.810(2) 0.7035(10) 0.053 Uiso d D 1 H
N2 0.8200(7) 0.9371(2) 0.63672(15) 0.0453(9) Uani d D 1 N
H2A 0.744(8) 0.928(2) 0.6040(10) 0.054 Uiso d D 1 H
C1 0.1438(10) 0.7145(3) 0.67510(17) 0.0477(11) Uani d . 1 C
H1A 0.2210 0.7289 0.7102 0.057 Uiso calc R 1 H
C2 -0.0507(9) 0.6559(2) 0.67477(18) 0.0469(11) Uani d . 1 C
H2C -0.1048 0.6319 0.7092 0.056 Uiso calc R 1 H
C3 -0.1624(9) 0.6340(2) 0.62278(18) 0.0456(11) Uani d . 1 C
C4 -0.0828(11) 0.6697(3) 0.57183(18) 0.0586(13) Uani d . 1 C
H4A -0.1585 0.6545 0.5367 0.070 Uiso calc R 1 H
C5 0.1083(11) 0.7275(3) 0.57343(17) 0.0533(12) Uani d . 1 C
H5A 0.1612 0.7513 0.5388 0.064 Uiso calc R 1 H
C6 0.2265(9) 0.7521(2) 0.62495(17) 0.0405(10) Uani d . 1 C
C7 0.4308(9) 0.8156(2) 0.62157(18) 0.0402(10) Uani d . 1 C
C8 0.7571(9) 0.8923(2) 0.68187(17) 0.0417(10) Uani d . 1 C
C9 1.0083(9) 1.0022(2) 0.63981(17) 0.0436(10) Uani d . 1 C
H9A 1.1579 0.9840 0.6636 0.052 Uiso calc R 1 H
C10 1.1180(10) 1.0222(3) 0.57917(17) 0.0525(12) Uani d . 1 C
H10A 1.2611 1.0606 0.5835 0.063 Uiso calc R 1 H
H10B 1.1933 0.9739 0.5626 0.063 Uiso calc R 1 H
C11 0.9185(8) 1.0556(2) 0.53714(16) 0.0410(10) Uani d . 1 C
C12 0.7936(12) 1.0076(3) 0.4971(2) 0.0615(15) Uani d . 1 C
H12A 0.8371 0.9536 0.4951 0.074 Uiso calc R 1 H
C13 0.6036(13) 1.0385(4) 0.4597(2) 0.0802(18) Uani d . 1 C
H13A 0.5186 1.0053 0.4332 0.096 Uiso calc R 1 H
C14 0.5424(12) 1.1177(4) 0.4622(2) 0.0805(17) Uani d . 1 C
H14A 0.4178 1.1392 0.4368 0.097 Uiso calc R 1 H
C15 0.6635(13) 1.1651(3) 0.5016(2) 0.0740(17) Uani d . 1 C
H15A 0.6190 1.2190 0.5036 0.089 Uiso calc R 1 H
C16 0.8494(11) 1.1351(3) 0.5384(2) 0.0599(13) Uani d . 1 C
H16A 0.9313 1.1690 0.5650 0.072 Uiso calc R 1 H
C17 0.8980(9) 1.0772(3) 0.66795(17) 0.0437(10) Uani d . 1 C
C18 -0.4327(11) 0.5326(3) 0.6672(2) 0.0696(15) Uani d . 1 C
H18A -0.5679 0.4949 0.6565 0.104 Uiso calc R 1 H
H18B -0.5015 0.5687 0.6960 0.104 Uiso calc R 1 H
H18C -0.2825 0.5046 0.6828 0.104 Uiso calc R 1 H
C19 0.5593(14) 0.2816(3) 0.6601(2) 0.092(2) Uani d . 1 C
H19A 0.4717 0.3321 0.6653 0.138 Uiso calc R 1 H
H19B 0.5134 0.2599 0.6229 0.138 Uiso calc R 1 H
H19C 0.7480 0.2891 0.6622 0.138 Uiso calc R 1 H

loop_
_atom_site_aniso_label
_atom_site_aniso_U_11
_atom_site_aniso_U_22
_atom_site_aniso_U_33
_atom_site_aniso_U_12
_atom_site_aniso_U_13
_atom_site_aniso_U_23
S1 0.0691(9) 0.0719(8) 0.0472(6) -0.0174(7) -0.0095(7) -0.0001(6)
O1 0.063(2) 0.0544(18) 0.0637(19) -0.0142(18) -0.0045(18) 0.0067(16)
O2 0.068(2) 0.0548(18) 0.0439(17) -0.0054(16) -0.0056(16) 0.0114(15)
O3 0.044(2) 0.0462(19) 0.076(2) -0.0008(17) -0.0010(17) -0.0029(16)
O4 0.053(2) 0.068(2) 0.077(2) -0.0301(19) -0.0078(18) -0.0188(17)
O5 0.047(2) 0.065(2) 0.072(2) -0.0008(18) -0.0045(19) 0.0007(17)
N1 0.052(2) 0.041(2) 0.0399(19) -0.0035(19) 0.001(2) 0.0032(16)
N2 0.045(2) 0.043(2) 0.047(2) -0.0011(18) -0.0093(18) 0.0019(17)
C1 0.052(3) 0.054(3) 0.037(2) 0.001(2) -0.008(2) -0.002(2)
C2 0.049(3) 0.053(3) 0.039(2) -0.003(2) 0.003(2) 0.008(2)
C3 0.047(3) 0.040(2) 0.049(2) 0.000(2) -0.005(2) -0.002(2)
C4 0.074(4) 0.059(3) 0.043(2) -0.015(3) -0.011(3) 0.003(2)
C5 0.072(3) 0.051(3) 0.037(2) -0.007(3) -0.002(2) 0.007(2)
C6 0.043(3) 0.041(2) 0.037(2) 0.011(2) 0.000(2) -0.0017(19)
C7 0.041(3) 0.036(2) 0.044(2) 0.011(2) -0.003(2) 0.0041(19)
C8 0.041(3) 0.032(2) 0.052(3) 0.008(2) 0.004(2) 0.0040(19)
C9 0.031(2) 0.047(2) 0.053(2) -0.004(2) -0.006(2) 0.006(2)
C10 0.042(3) 0.057(3) 0.058(3) -0.001(2) 0.008(2) 0.000(2)
C11 0.036(3) 0.048(2) 0.039(2) -0.005(2) 0.006(2) 0.0023(19)
C12 0.080(5) 0.051(3) 0.054(3) 0.001(3) 0.014(3) -0.004(2)
C13 0.098(5) 0.087(4) 0.056(3) -0.038(4) -0.023(4) 0.005(3)
C14 0.075(4) 0.097(5) 0.069(4) -0.006(4) -0.012(3) 0.033(3)
C15 0.084(5) 0.057(3) 0.081(4) 0.010(3) -0.015(4) 0.019(3)
C16 0.073(4) 0.045(3) 0.062(3) -0.005(3) -0.002(3) 0.006(2)
C17 0.034(3) 0.054(3) 0.043(2) -0.009(2) -0.004(2) 0.012(2)
C18 0.061(4) 0.062(3) 0.086(3) -0.007(3) 0.001(3) 0.015(3)
C19 0.114(6) 0.082(4) 0.080(4) 0.018(4) 0.021(4) 0.000(3)

loop_
_atom_type_symbol
_atom_type_description
_atom_type_scat_dispersion_real
_atom_type_scat_dispersion_imag
_atom_type_scat_source
C C 0.0033 0.0016 'International Tables Vol C Tables 4.2.6.8 and 6.1.1.4'
H H 0.0000 0.0000 'International Tables Vol C Tables 4.2.6.8 and 6.1.1.4'
N N 0.0061 0.0033 'International Tables Vol C Tables 4.2.6.8 and 6.1.1.4'
O O 0.0106 0.0060 'International Tables Vol C Tables 4.2.6.8 and 6.1.1.4'
S S 0.1246 0.1234 'International Tables Vol C Tables 4.2.6.8 and 6.1.1.4'

loop_
_geom_angle_atom_site_label_1
_geom_angle_atom_site_label_2
_geom_angle_atom_site_label_3
_geom_angle
C3 O1 C18 119.4(4)
C17 O3 H3B 105(4)
C19 O5 H5B 100(4)
C7 N1 C8 128.9(3)
C7 N1 H1B 119(3)
C8 N1 H1B 112(3)
C8 N2 C9 123.1(4)
C8 N2 H2A 119(3)
C9 N2 H2A 118(3)
C6 C1 C2 122.1(4)
C6 C1 H1A 119.0
C2 C1 H1A 119.0
C3 C2 C1 118.9(4)
C3 C2 H2C 120.6
C1 C2 H2C 120.6
O1 C3 C2 123.7(4)
O1 C3 C4 115.7(4)
C2 C3 C4 120.6(4)
C5 C4 C3 119.3(4)
C5 C4 H4A 120.4
C3 C4 H4A 120.4
C4 C5 C6 122.3(4)
C4 C5 H5A 118.8
C6 C5 H5A 118.8
C1 C6 C5 116.8(4)
C1 C6 C7 125.5(4)
C5 C6 C7 117.7(4)
O2 C7 N1 120.8(4)
O2 C7 C6 122.3(4)
N1 C7 C6 116.9(4)
N2 C8 N1 116.1(4)
N2 C8 S1 124.4(3)
N1 C8 S1 119.5(3)
N2 C9 C17 113.8(4)
N2 C9 C10 110.8(3)
C17 C9 C10 109.8(3)
N2 C9 H9A 107.4
C17 C9 H9A 107.4
C10 C9 H9A 107.4
C11 C10 C9 115.2(4)
C11 C10 H10A 108.5
C9 C10 H10A 108.5
C11 C10 H10B 108.5
C9 C10 H10B 108.5
H10A C10 H10B 107.5
C16 C11 C12 117.6(4)
C16 C11 C10 121.0(4)
C12 C11 C10 121.4(4)
C11 C12 C13 121.0(5)
C11 C12 H12A 119.5
C13 C12 H12A 119.5
C14 C13 C12 119.5(5)
C14 C13 H13A 120.2
C12 C13 H13A 120.2
C15 C14 C13 119.7(5)
C15 C14 H14A 120.1
C13 C14 H14A 120.1
C14 C15 C16 121.0(5)
C14 C15 H15A 119.5
C16 C15 H15A 119.5
C15 C16 C11 121.2(5)
C15 C16 H16A 119.4
C11 C16 H16A 119.4
O4 C17 O3 123.3(4)
O4 C17 C9 122.5(4)
O3 C17 C9 114.1(4)
O1 C18 H18A 109.5
O1 C18 H18B 109.5
H18A C18 H18B 109.5
O1 C18 H18C 109.5
H18A C18 H18C 109.5
H18B C18 H18C 109.5
O5 C19 H19A 109.5
O5 C19 H19B 109.5
H19A C19 H19B 109.5
O5 C19 H19C 109.5
H19A C19 H19C 109.5
H19B C19 H19C 109.5

loop_
_geom_bond_atom_site_label_1
_geom_bond_atom_site_label_2
_geom_bond_distance
_geom_bond_publ_flag
S1 C8 1.660(4) yes
O1 C3 1.364(5) yes
O1 C18 1.419(5) yes
O2 C7 1.210(4) yes
O3 C17 1.312(5) yes
O3 H3B 0.86(3) ?
O4 C17 1.196(5) yes
O5 C19 1.417(6) ?
O5 H5B 0.851(10) ?
N1 C7 1.382(5) yes
N1 C8 1.394(5) yes
N1 H1B 0.85(3) ?
N2 C8 1.320(5) yes
N2 C9 1.446(5) yes
N2 H2A 0.86(3) ?
C1 C6 1.380(5) ?
C1 C2 1.385(6) ?
C1 H1A 0.9300 ?
C2 C3 1.373(6) ?
C2 H2C 0.9300 ?
C3 C4 1.376(6) ?
C4 C5 1.365(7) ?
C4 H4A 0.9300 ?
C5 C6 1.390(6) ?
C5 H5A 0.9300 ?
C6 C7 1.480(6) ?
C9 C17 1.517(6) ?
C9 C10 1.539(6) ?
C9 H9A 0.9800 ?
C10 C11 1.503(6) ?
C10 H10A 0.9700 ?
C10 H10B 0.9700 ?
C11 C16 1.374(6) ?
C11 C12 1.375(6) ?
C12 C13 1.387(8) ?
C12 H12A 0.9300 ?
C13 C14 1.361(7) ?
C13 H13A 0.9300 ?
C14 C15 1.351(7) ?
C14 H14A 0.9300 ?
C15 C16 1.359(7) ?
C15 H15A 0.9300 ?
C16 H16A 0.9300 ?
C18 H18A 0.9600 ?
C18 H18B 0.9600 ?
C18 H18C 0.9600 ?
C19 H19A 0.9600 ?
C19 H19B 0.9600 ?
C19 H19C 0.9600 ?

loop_
_geom_hbond_atom_site_label_D
_geom_hbond_atom_site_label_H
_geom_hbond_atom_site_label_A
_geom_hbond_site_symmetry_A
_geom_hbond_distance_DH
_geom_hbond_distance_HA
_geom_hbond_distance_DA
_geom_hbond_angle_DHA
_geom_hbond_publ_flag
N2 H2A O2 1_555 0.86(3) 1.96(4) 2.630(5) 134(3) yes
C5 H5A O2 1_555 0.93 2.47 2.784(6) 100 yes
C9 H9A S1 1_555 0.98 2.72 3.052(4) 100 yes
N1 H1B O5 3_656 0.85(3) 2.53(3) 3.358(5) 164(4) yes
O3 H3B O5 1_565 0.86(3) 1.88(3) 2.735(5) 174(6) yes
O5 H5B O4 1_445 0.849(17) 2.26(4) 2.789(5) 121(4) yes
C1 H1A O5 3_656 0.93 2.49 3.377(6) 161 yes
C2 H2C O4 3_646 0.93 2.53 3.327(5) 143 yes
C10 H10B O2 1_655 0.97 2.53 3.386(6) 148 yes
C13 H13A O1 4_566 0.93 2.60 3.488(7) 160 yes

loop_
_geom_torsion_atom_site_label_1
_geom_torsion_atom_site_label_2
_geom_torsion_atom_site_label_3
_geom_torsion_atom_site_label_4
_geom_torsion
C6 C1 C2 C3 0.8(7)
C18 O1 C3 C2 -4.3(6)
C18 O1 C3 C4 175.3(4)
C1 C2 C3 O1 179.4(4)
C1 C2 C3 C4 -0.1(7)
O1 C3 C4 C5 -179.8(4)
C2 C3 C4 C5 -0.3(7)
C3 C4 C5 C6 -0.1(8)
C2 C1 C6 C5 -1.0(6)
C2 C1 C6 C7 179.4(4)
C4 C5 C6 C1 0.7(7)
C4 C5 C6 C7 -179.7(4)
C8 N1 C7 O2 1.8(7)
C8 N1 C7 C6 -177.3(4)
C1 C6 C7 O2 -173.4(4)
C5 C6 C7 O2 7.0(6)
C1 C6 C7 N1 5.7(6)
C5 C6 C7 N1 -173.8(4)
C9 N2 C8 N1 177.7(4)
C9 N2 C8 S1 -3.0(6)
C7 N1 C8 N2 0.4(6)
C7 N1 C8 S1 -178.9(3)
C8 N2 C9 C17 -76.7(5)
C8 N2 C9 C10 158.9(4)
N2 C9 C10 C11 66.2(5)
C17 C9 C10 C11 -60.3(5)
C9 C10 C11 C16 81.1(5)
C9 C10 C11 C12 -97.1(5)
C16 C11 C12 C13 -0.4(7)
C10 C11 C12 C13 177.9(5)
C11 C12 C13 C14 0.9(8)
C12 C13 C14 C15 -1.2(9)
C13 C14 C15 C16 1.1(9)
C14 C15 C16 C11 -0.6(9)
C12 C11 C16 C15 0.3(7)
C10 C11 C16 C15 -178.1(5)
N2 C9 C17 O4 168.5(4)
C10 C9 C17 O4 -66.7(5)
N2 C9 C17 O3 -14.5(5)
C10 C9 C17 O3 110.4(4)

loop_
_cod_related_entry_id
_cod_related_entry_database
_cod_related_entry_code
1 ChemSpider 21179992
